data_1568243
loop_
_publ_author_name
'Aliyeva, Vusala A.'
'Gurbanov, Atash V.'
'Mahmoud, Abdallah G.'
'Gomila, Rosa M.'
'Frontera, Antonio'
'Mahmudov, Kamran T.'
'Pombeiro, Armando J. L.'

_publ_section_title
;
 Chalcogen bonding in copper(II)-mediated synthesis.
;
_journal_issue 0
_journal_name_full 'Faraday discussions'
_journal_page_first 77
_journal_page_last 95
_journal_paper_doi 10.1039/d2fd00160h
_journal_volume 244
_journal_year 2023
_chemical_formula_moiety 'C38 H32 Br2 Cu2 N2 O4 Se2, 2(C3 H7 N O)'
_chemical_formula_sum 'C44 H46 Br2 Cu2 N4 O6 Se2'
_chemical_formula_weight 1171.67
_space_group_crystal_system triclinic
_space_group_IT_number 2
_space_group_name_Hall '-P 1'
_space_group_name_H-M_alt 'P -1'
_atom_sites_solution_hydrogens geom
_atom_sites_solution_primary direct
_atom_sites_solution_secondary difmap
_audit_creation_method SHELXL-2019/1
_audit_update_record
;
2023-01-05 deposited with the CCDC.	2023-01-06 downloaded from the CCDC.
;
_cell_angle_alpha 83.249(3)
_cell_angle_beta 81.394(3)
_cell_angle_gamma 81.805(3)
_cell_formula_units_Z 1
_cell_length_a 8.2849(5)
_cell_length_b 11.2981(9)
_cell_length_c 12.3104(9)
_cell_measurement_reflns_used 8975
_cell_measurement_temperature 150(2)
_cell_measurement_theta_max 26.40
_cell_measurement_theta_min 2.36
_cell_volume 1122.23(14)
_computing_cell_refinement 'Bruker SAINT'
_computing_data_collection 'Bruker APEX3'
_computing_data_reduction 'Bruker SAINT'
_computing_molecular_graphics 'Bruker SHELXTL'
_computing_publication_material 'Bruker SHELXTL'
_computing_structure_refinement 'SHELXL-2019/1 (Sheldrick, 2019)'
_computing_structure_solution 'SHELXT-2019/1 (Sheldrick, 2019)'
_diffrn_ambient_temperature 150(2)
_diffrn_measured_fraction_theta_full 0.999
_diffrn_measured_fraction_theta_max 0.996
_diffrn_measurement_device_type 'Bruker D8 Quest PHOTON 100 detector'
_diffrn_measurement_method '\f and \w scans'
_diffrn_radiation_type MoK\a
_diffrn_radiation_wavelength 0.71073
_diffrn_reflns_av_R_equivalents 0.0573
_diffrn_reflns_av_unetI/netI 0.0324
_diffrn_reflns_Laue_measured_fraction_full 0.999
_diffrn_reflns_Laue_measured_fraction_max 0.996
_diffrn_reflns_limit_h_max 10
_diffrn_reflns_limit_h_min -10
_diffrn_reflns_limit_k_max 14
_diffrn_reflns_limit_k_min -14
_diffrn_reflns_limit_l_max 15
_diffrn_reflns_limit_l_min -15
_diffrn_reflns_number 29688
_diffrn_reflns_point_group_measured_fraction_full 0.999
_diffrn_reflns_point_group_measured_fraction_max 0.996
_diffrn_reflns_theta_full 25.242
_diffrn_reflns_theta_max 26.432
_diffrn_reflns_theta_min 2.360
_exptl_absorpt_coefficient_mu 4.401
_exptl_absorpt_correction_T_max 0.520
_exptl_absorpt_correction_T_min 0.312
_exptl_absorpt_correction_type multi-scan
_exptl_absorpt_process_details 'SADABS (Bruker, 2003)'
_exptl_crystal_colour grey
_exptl_crystal_density_diffrn 1.734
_exptl_crystal_description plate
_exptl_crystal_F_000 582
_exptl_crystal_size_max 0.320
_exptl_crystal_size_mid 0.250
_exptl_crystal_size_min 0.160
_refine_diff_density_max 1.471
_refine_diff_density_min -0.625
_refine_diff_density_rms 0.094
_refine_ls_extinction_method none
_refine_ls_goodness_of_fit_ref 1.032
_refine_ls_hydrogen_treatment constr
_refine_ls_matrix_type full
_refine_ls_number_parameters 273
_refine_ls_number_reflns 4608
_refine_ls_number_restraints 0
_refine_ls_restrained_S_all 1.032
_refine_ls_R_factor_all 0.0429
_refine_ls_R_factor_gt 0.0313
_refine_ls_shift/su_max 0.000
_refine_ls_shift/su_mean 0.000
_refine_ls_structure_factor_coef Fsqd
_refine_ls_weighting_details 'w=1/[\s^2^(Fo^2^)+(0.0371P)^2^+2.1466P] where P=(Fo^2^+2Fc^2^)/3'
_refine_ls_weighting_scheme calc
_refine_ls_wR_factor_gt 0.0774
_refine_ls_wR_factor_ref 0.0833
_reflns_Friedel_coverage 0.000
_reflns_number_gt 3798
_reflns_number_total 4608
_reflns_threshold_expression 'I > 2\s(I)'
_cod_data_source_file d2fd00160h2.cif
_cod_data_source_block a2cu_a
_cod_depositor_comments 'Adding full bibliography for 1568240--1568243.cif.'
_cod_database_code 1568243
_shelx_shelxl_version_number 2019/1
_shelx_space_group_comment
;
The symmetry employed for this shelxl refinement is uniquely defined
by the following loop, which should always be used as a source of
symmetry information in preference to the above space-group names.
They are only intended as comments.
;
_shelx_estimated_absorpt_t_min 0.333
_shelx_estimated_absorpt_t_max 0.539

loop_
_space_group_symop_operation_xyz
'x, y, z'
'-x, -y, -z'

loop_
_atom_site_label
_atom_site_type_symbol
_atom_site_fract_x
_atom_site_fract_y
_atom_site_fract_z
_atom_site_U_iso_or_equiv
_atom_site_adp_type
_atom_site_occupancy
_atom_site_site_symmetry_order
_atom_site_calc_flag
_atom_site_refinement_flags_posn
_atom_site_refinement_flags_adp
_atom_site_refinement_flags_occupancy
_atom_site_disorder_assembly
_atom_site_disorder_group
Cu1 Cu 0.92655(5) 0.47190(4) 0.12168(3) 0.01979(11) Uani 1 1 d . . . . .
Br1 Br 0.69567(4) 0.34284(3) 0.07347(3) 0.02870(10) Uani 1 1 d . . . . .
Se1 Se 0.70412(4) 0.64142(3) -0.04481(3) 0.02015(9) Uani 1 1 d . . . . .
O1 O 1.0292(3) 0.3671(2) 0.22773(19) 0.0252(5) Uani 1 1 d . . . . .
O2 O 0.8977(3) 0.5956(2) -0.00638(18) 0.0206(5) Uani 1 1 d . . . . .
O3 O 0.4732(6) 0.2337(5) 0.5503(4) 0.0988(17) Uani 1 1 d . . . . .
N1 N 0.7856(3) 0.5661(3) 0.2277(2) 0.0209(6) Uani 1 1 d . . . . .
N2 N 0.6715(5) 0.1273(3) 0.4436(3) 0.0461(9) Uani 1 1 d . . . . .
C1 C 0.9879(4) 0.3604(3) 0.3347(3) 0.0232(7) Uani 1 1 d . . . . .
C2 C 0.8608(4) 0.4363(3) 0.3905(3) 0.0200(7) Uani 1 1 d . . . . .
C3 C 0.8276(4) 0.4192(3) 0.5104(3) 0.0231(7) Uani 1 1 d . . . . .
C4 C 0.7025(5) 0.4900(3) 0.5737(3) 0.0282(8) Uani 1 1 d . . . . .
H4A H 0.630734 0.549403 0.537018 0.034 Uiso 1 1 calc R U . . .
C5 C 0.6820(5) 0.4752(4) 0.6873(3) 0.0334(9) Uani 1 1 d . . . . .
H5A H 0.597838 0.525205 0.727638 0.040 Uiso 1 1 calc R U . . .
C6 C 0.7841(5) 0.3871(4) 0.7443(3) 0.0336(9) Uani 1 1 d . . . . .
H6A H 0.770589 0.377846 0.822663 0.040 Uiso 1 1 calc R U . . .
C7 C 0.9017(5) 0.3156(4) 0.6857(3) 0.0301(8) Uani 1 1 d . . . . .
H7A H 0.969102 0.254697 0.724137 0.036 Uiso 1 1 calc R U . . .
C8 C 0.9277(5) 0.3285(3) 0.5688(3) 0.0262(8) Uani 1 1 d . . . . .
C9 C 1.0563(5) 0.2555(4) 0.5091(3) 0.0326(9) Uani 1 1 d . . . . .
H9A H 1.124161 0.195548 0.548261 0.039 Uiso 1 1 calc R U . . .
C10 C 1.0842(5) 0.2695(3) 0.3976(3) 0.0308(8) Uani 1 1 d . . . . .
H10A H 1.169660 0.217924 0.360030 0.037 Uiso 1 1 calc R U . . .
C11 C 0.7724(4) 0.5370(3) 0.3332(3) 0.0227(7) Uani 1 1 d . . . . .
H11A H 0.695546 0.588008 0.377632 0.027 Uiso 1 1 calc R U . . .
C12 C 0.6908(5) 0.6788(3) 0.1876(3) 0.0265(8) Uani 1 1 d . . . . .
H12A H 0.767764 0.736484 0.153769 0.032 Uiso 1 1 calc R U . . .
H12B H 0.620392 0.714355 0.250875 0.032 Uiso 1 1 calc R U . . .
C13 C 0.5837(4) 0.6595(3) 0.1035(3) 0.0243(7) Uani 1 1 d . . . . .
H13A H 0.496051 0.728528 0.098923 0.029 Uiso 1 1 calc R U . . .
H13B H 0.529869 0.586529 0.129400 0.029 Uiso 1 1 calc R U . . .
C14 C 0.7230(4) 0.8108(3) -0.0844(3) 0.0250(7) Uani 1 1 d . . . . .
C15 C 0.5875(5) 0.8840(4) -0.1197(4) 0.0386(10) Uani 1 1 d . . . . .
H15A H 0.488258 0.852047 -0.122139 0.046 Uiso 1 1 calc R U . . .
C16 C 0.6000(6) 1.0045(4) -0.1514(5) 0.0516(13) Uani 1 1 d . . . . .
H16A H 0.508964 1.055917 -0.176386 0.062 Uiso 1 1 calc R U . . .
C17 C 0.7432(6) 1.0495(4) -0.1467(5) 0.0540(13) Uani 1 1 d . . . . .
H17A H 0.750585 1.132454 -0.167630 0.065 Uiso 1 1 calc R U . . .
C18 C 0.8775(6) 0.9758(4) -0.1117(4) 0.0492(12) Uani 1 1 d . . . . .
H18A H 0.976296 1.008194 -0.108871 0.059 Uiso 1 1 calc R U . . .
C19 C 0.8683(5) 0.8536(4) -0.0804(4) 0.0365(9) Uani 1 1 d . . . . .
H19A H 0.960184 0.801791 -0.057115 0.044 Uiso 1 1 calc R U . . .
C20 C 0.5583(8) 0.2158(5) 0.4559(6) 0.0737(18) Uani 1 1 d . . . . .
H20A H 0.536082 0.270219 0.393448 0.088 Uiso 1 1 calc R U . . .
C21 C 0.7149(9) 0.0473(7) 0.5388(5) 0.085(2) Uani 1 1 d . . . . .
H21A H 0.656104 0.079472 0.606363 0.127 Uiso 1 1 calc R U . . .
H21B H 0.833803 0.040821 0.540321 0.127 Uiso 1 1 calc R U . . .
H21C H 0.684204 -0.032341 0.534051 0.127 Uiso 1 1 calc R U . . .
C22 C 0.7688(9) 0.1001(6) 0.3394(5) 0.0746(18) Uani 1 1 d . . . . .
H22A H 0.749962 0.167981 0.283409 0.112 Uiso 1 1 calc R U . . .
H22B H 0.736441 0.028018 0.315813 0.112 Uiso 1 1 calc R U . . .
H22C H 0.885710 0.086011 0.348413 0.112 Uiso 1 1 calc R U . . .

loop_
_atom_site_aniso_label
_atom_site_aniso_U_11
_atom_site_aniso_U_22
_atom_site_aniso_U_33
_atom_site_aniso_U_23
_atom_site_aniso_U_13
_atom_site_aniso_U_12
Cu1 0.0178(2) 0.0239(2) 0.0155(2) 0.00052(16) -0.00190(15) 0.00217(16)
Br1 0.02497(19) 0.0299(2) 0.0331(2) 0.00117(15) -0.01028(14) -0.00656(14)
Se1 0.01901(17) 0.02109(18) 0.01915(17) 0.00033(12) -0.00334(12) 0.00043(12)
O1 0.0256(13) 0.0294(14) 0.0173(11) -0.0009(10) -0.0031(9) 0.0063(10)
O2 0.0146(11) 0.0248(13) 0.0196(11) 0.0017(9) -0.0013(9) 0.0023(9)
O3 0.070(3) 0.121(4) 0.108(4) -0.067(3) -0.009(3) 0.022(3)
N1 0.0187(14) 0.0236(15) 0.0196(14) 0.0002(11) -0.0060(11) 0.0011(11)
N2 0.051(2) 0.035(2) 0.050(2) -0.0050(17) -0.0056(18) 0.0005(17)
C1 0.0235(17) 0.0238(18) 0.0215(17) 0.0049(14) -0.0067(13) -0.0028(14)
C2 0.0195(16) 0.0235(17) 0.0169(15) 0.0008(13) -0.0043(12) -0.0026(13)
C3 0.0249(17) 0.0277(19) 0.0182(16) 0.0003(14) -0.0047(13) -0.0089(14)
C4 0.031(2) 0.030(2) 0.0223(18) 0.0008(15) -0.0024(15) -0.0031(15)
C5 0.037(2) 0.037(2) 0.0244(19) -0.0021(16) 0.0038(16) -0.0058(17)
C6 0.041(2) 0.044(2) 0.0177(17) 0.0036(16) -0.0030(15) -0.0176(19)
C7 0.032(2) 0.036(2) 0.0222(18) 0.0104(16) -0.0085(15) -0.0122(16)
C8 0.0287(19) 0.0273(19) 0.0237(18) 0.0024(14) -0.0042(14) -0.0103(15)
C9 0.033(2) 0.034(2) 0.0272(19) 0.0096(16) -0.0088(16) 0.0020(17)
C10 0.031(2) 0.029(2) 0.0275(19) 0.0039(15) -0.0041(15) 0.0079(16)
C11 0.0205(17) 0.0284(19) 0.0189(16) -0.0036(14) -0.0014(13) -0.0023(14)
C12 0.0293(19) 0.0262(19) 0.0217(17) -0.0027(14) -0.0050(14) 0.0058(15)
C13 0.0212(17) 0.0259(19) 0.0224(17) 0.0006(14) 0.0008(13) 0.0017(14)
C14 0.0291(19) 0.0219(18) 0.0208(17) 0.0000(14) 0.0012(14) 0.0010(14)
C15 0.032(2) 0.030(2) 0.050(3) 0.0082(19) -0.0067(18) -0.0012(17)
C16 0.045(3) 0.028(2) 0.073(3) 0.015(2) -0.003(2) 0.004(2)
C17 0.055(3) 0.025(2) 0.074(4) 0.005(2) 0.012(3) -0.008(2)
C18 0.047(3) 0.033(2) 0.067(3) -0.004(2) 0.003(2) -0.014(2)
C19 0.035(2) 0.030(2) 0.045(2) -0.0029(18) -0.0046(18) -0.0073(17)
C20 0.068(4) 0.050(3) 0.104(5) -0.011(3) -0.028(4) 0.009(3)
C21 0.086(5) 0.086(5) 0.066(4) 0.011(3) -0.003(3) 0.023(4)
C22 0.091(5) 0.070(4) 0.063(4) -0.021(3) 0.007(3) -0.015(3)

loop_
_atom_type_symbol
_atom_type_description
_atom_type_scat_dispersion_real
_atom_type_scat_dispersion_imag
_atom_type_scat_source
C C 0.0033 0.0016 'International Tables Vol C Tables 4.2.6.8 and 6.1.1.4'
H H 0.0000 0.0000 'International Tables Vol C Tables 4.2.6.8 and 6.1.1.4'
N N 0.0061 0.0033 'International Tables Vol C Tables 4.2.6.8 and 6.1.1.4'
O O 0.0106 0.0060 'International Tables Vol C Tables 4.2.6.8 and 6.1.1.4'
Se Se -0.0929 2.2259 'International Tables Vol C Tables 4.2.6.8 and 6.1.1.4'
Br Br -0.2901 2.4595 'International Tables Vol C Tables 4.2.6.8 and 6.1.1.4'
Cu Cu 0.3201 1.2651 'International Tables Vol C Tables 4.2.6.8 and 6.1.1.4'

loop_
_geom_angle_atom_site_label_1
_geom_angle_atom_site_label_2
_geom_angle_atom_site_label_3
_geom_angle
_geom_angle_site_symmetry_1
_geom_angle_site_symmetry_3
_geom_angle_publ_flag
O1 Cu1 N1 94.82(11) . . ?
O1 Cu1 O2 160.01(10) . . ?
N1 Cu1 O2 94.67(11) . . ?
O1 Cu1 O2 87.96(10) . 2_765 ?
N1 Cu1 O2 167.35(11) . 2_765 ?
O2 Cu1 O2 79.15(10) . 2_765 ?
O1 Cu1 Br1 102.62(8) . . ?
N1 Cu1 Br1 97.73(9) . . ?
O2 Cu1 Br1 93.47(7) . . ?
O2 Cu1 Br1 93.68(7) 2_765 . ?
O2 Se1 C14 98.82(14) . . ?
O2 Se1 C13 97.68(13) . . ?
C14 Se1 C13 96.16(15) . . ?
C1 O1 Cu1 127.0(2) . . ?
Se1 O2 Cu1 120.14(12) . . ?
Se1 O2 Cu1 117.08(12) . 2_765 ?
Cu1 O2 Cu1 100.85(10) . 2_765 ?
C11 N1 C12 117.8(3) . . ?
C11 N1 Cu1 123.4(2) . . ?
C12 N1 Cu1 118.7(2) . . ?
C20 N2 C22 124.9(6) . . ?
C20 N2 C21 120.0(5) . . ?
C22 N2 C21 115.0(5) . . ?
O1 C1 C2 125.0(3) . . ?
O1 C1 C10 115.9(3) . . ?
C2 C1 C10 119.1(3) . . ?
C1 C2 C11 121.6(3) . . ?
C1 C2 C3 119.4(3) . . ?
C11 C2 C3 118.7(3) . . ?
C4 C3 C8 117.2(3) . . ?
C4 C3 C2 123.6(3) . . ?
C8 C3 C2 119.2(3) . . ?
C5 C4 C3 121.5(4) . . ?
C5 C4 H4A 119.2 . . ?
C3 C4 H4A 119.2 . . ?
C4 C5 C6 120.8(4) . . ?
C4 C5 H5A 119.6 . . ?
C6 C5 H5A 119.6 . . ?
C7 C6 C5 118.9(3) . . ?
C7 C6 H6A 120.6 . . ?
C5 C6 H6A 120.6 . . ?
C6 C7 C8 122.1(4) . . ?
C6 C7 H7A 118.9 . . ?
C8 C7 H7A 118.9 . . ?
C7 C8 C9 121.1(3) . . ?
C7 C8 C3 119.5(3) . . ?
C9 C8 C3 119.4(3) . . ?
C10 C9 C8 121.3(3) . . ?
C10 C9 H9A 119.4 . . ?
C8 C9 H9A 119.4 . . ?
C9 C10 C1 121.6(4) . . ?
C9 C10 H10A 119.2 . . ?
C1 C10 H10A 119.2 . . ?
N1 C11 C2 127.3(3) . . ?
N1 C11 H11A 116.4 . . ?
C2 C11 H11A 116.4 . . ?
N1 C12 C13 112.1(3) . . ?
N1 C12 H12A 109.2 . . ?
C13 C12 H12A 109.2 . . ?
N1 C12 H12B 109.2 . . ?
C13 C12 H12B 109.2 . . ?
H12A C12 H12B 107.9 . . ?
C12 C13 Se1 113.9(2) . . ?
C12 C13 H13A 108.8 . . ?
Se1 C13 H13A 108.8 . . ?
C12 C13 H13B 108.8 . . ?
Se1 C13 H13B 108.8 . . ?
H13A C13 H13B 107.7 . . ?
C19 C14 C15 122.2(4) . . ?
C19 C14 Se1 119.9(3) . . ?
C15 C14 Se1 117.8(3) . . ?
C16 C15 C14 118.8(4) . . ?
C16 C15 H15A 120.6 . . ?
C14 C15 H15A 120.6 . . ?
C17 C16 C15 120.0(4) . . ?
C17 C16 H16A 120.0 . . ?
C15 C16 H16A 120.0 . . ?
C16 C17 C18 120.8(4) . . ?
C16 C17 H17A 119.6 . . ?
C18 C17 H17A 119.6 . . ?
C17 C18 C19 120.2(4) . . ?
C17 C18 H18A 119.9 . . ?
C19 C18 H18A 119.9 . . ?
C14 C19 C18 118.0(4) . . ?
C14 C19 H19A 121.0 . . ?
C18 C19 H19A 121.0 . . ?
N2 C20 O3 122.1(6) . . ?
N2 C20 H20A 118.9 . . ?
O3 C20 H20A 118.9 . . ?
N2 C21 H21A 109.5 . . ?
N2 C21 H21B 109.5 . . ?
H21A C21 H21B 109.5 . . ?
N2 C21 H21C 109.5 . . ?
H21A C21 H21C 109.5 . . ?
H21B C21 H21C 109.5 . . ?
N2 C22 H22A 109.5 . . ?
N2 C22 H22B 109.5 . . ?
H22A C22 H22B 109.5 . . ?
N2 C22 H22C 109.5 . . ?
H22A C22 H22C 109.5 . . ?
H22B C22 H22C 109.5 . . ?

loop_
_geom_bond_atom_site_label_1
_geom_bond_atom_site_label_2
_geom_bond_distance
_geom_bond_site_symmetry_2
_geom_bond_publ_flag
Cu1 O1 1.874(2) . ?
Cu1 N1 1.928(3) . ?
Cu1 O2 1.999(2) . ?
Cu1 O2 2.009(2) 2_765 ?
Cu1 Br1 2.7341(6) . ?
Se1 O2 1.731(2) . ?
Se1 C14 1.941(4) . ?
Se1 C13 1.963(3) . ?
O1 C1 1.306(4) . ?
O3 C20 1.287(8) . ?
N1 C11 1.294(4) . ?
N1 C12 1.471(4) . ?
N2 C20 1.276(7) . ?
N2 C22 1.450(7) . ?
N2 C21 1.451(7) . ?
C1 C2 1.407(5) . ?
C1 C10 1.434(5) . ?
C2 C11 1.435(5) . ?
C2 C3 1.456(4) . ?
C3 C4 1.411(5) . ?
C3 C8 1.420(5) . ?
C4 C5 1.376(5) . ?
C4 H4A 0.9500 . ?
C5 C6 1.404(6) . ?
C5 H5A 0.9500 . ?
C6 C7 1.350(6) . ?
C6 H6A 0.9500 . ?
C7 C8 1.416(5) . ?
C7 H7A 0.9500 . ?
C8 C9 1.419(5) . ?
C9 C10 1.352(5) . ?
C9 H9A 0.9500 . ?
C10 H10A 0.9500 . ?
C11 H11A 0.9500 . ?
C12 C13 1.513(5) . ?
C12 H12A 0.9900 . ?
C12 H12B 0.9900 . ?
C13 H13A 0.9900 . ?
C13 H13B 0.9900 . ?
C14 C19 1.369(5) . ?
C14 C15 1.389(5) . ?
C15 C16 1.386(6) . ?
C15 H15A 0.9500 . ?
C16 C17 1.368(7) . ?
C16 H16A 0.9500 . ?
C17 C18 1.383(7) . ?
C17 H17A 0.9500 . ?
C18 C19 1.399(6) . ?
C18 H18A 0.9500 . ?
C19 H19A 0.9500 . ?
C20 H20A 0.9500 . ?
C21 H21A 0.9800 . ?
C21 H21B 0.9800 . ?
C21 H21C 0.9800 . ?
C22 H22A 0.9800 . ?
C22 H22B 0.9800 . ?
C22 H22C 0.9800 . ?

loop_
_geom_torsion_atom_site_label_1
_geom_torsion_atom_site_label_2
_geom_torsion_atom_site_label_3
_geom_torsion_atom_site_label_4
_geom_torsion
_geom_torsion_site_symmetry_1
_geom_torsion_site_symmetry_2
_geom_torsion_site_symmetry_3
_geom_torsion_site_symmetry_4
_geom_torsion_publ_flag
N1 Cu1 O1 C1 8.6(3) . . . . ?
O2 Cu1 O1 C1 126.7(3) . . . . ?
O2 Cu1 O1 C1 176.3(3) 2_765 . . . ?
Br1 Cu1 O1 C1 -90.4(3) . . . . ?
C14 Se1 O2 Cu1 142.16(15) . . . . ?
C13 Se1 O2 Cu1 44.67(17) . . . . ?
C14 Se1 O2 Cu1 -95.06(15) . . . 2_765 ?
C13 Se1 O2 Cu1 167.45(15) . . . 2_765 ?
Cu1 O1 C1 C2 -3.2(5) . . . . ?
Cu1 O1 C1 C10 178.2(3) . . . . ?
O1 C1 C2 C11 -5.5(6) . . . . ?
C10 C1 C2 C11 173.0(3) . . . . ?
O1 C1 C2 C3 -179.9(3) . . . . ?
C10 C1 C2 C3 -1.4(5) . . . . ?
C1 C2 C3 C4 -179.6(3) . . . . ?
C11 C2 C3 C4 5.8(5) . . . . ?
C1 C2 C3 C8 2.0(5) . . . . ?
C11 C2 C3 C8 -172.6(3) . . . . ?
C8 C3 C4 C5 2.4(5) . . . . ?
C2 C3 C4 C5 -176.1(4) . . . . ?
C3 C4 C5 C6 -1.0(6) . . . . ?
C4 C5 C6 C7 -0.9(6) . . . . ?
C5 C6 C7 C8 1.4(6) . . . . ?
C6 C7 C8 C9 177.5(4) . . . . ?
C6 C7 C8 C3 0.0(6) . . . . ?
C4 C3 C8 C7 -1.9(5) . . . . ?
C2 C3 C8 C7 176.7(3) . . . . ?
C4 C3 C8 C9 -179.4(3) . . . . ?
C2 C3 C8 C9 -0.9(5) . . . . ?
C7 C8 C9 C10 -178.3(4) . . . . ?
C3 C8 C9 C10 -0.8(6) . . . . ?
C8 C9 C10 C1 1.4(6) . . . . ?
O1 C1 C10 C9 178.3(4) . . . . ?
C2 C1 C10 C9 -0.3(6) . . . . ?
C12 N1 C11 C2 -175.7(3) . . . . ?
Cu1 N1 C11 C2 2.8(5) . . . . ?
C1 C2 C11 N1 5.6(6) . . . . ?
C3 C2 C11 N1 -180.0(3) . . . . ?
C11 N1 C12 C13 -125.6(3) . . . . ?
Cu1 N1 C12 C13 55.9(4) . . . . ?
N1 C12 C13 Se1 -78.2(3) . . . . ?
C19 C14 C15 C16 -0.4(7) . . . . ?
Se1 C14 C15 C16 -178.2(4) . . . . ?
C14 C15 C16 C17 -0.5(8) . . . . ?
C15 C16 C17 C18 0.7(8) . . . . ?
C16 C17 C18 C19 -0.1(8) . . . . ?
C15 C14 C19 C18 1.0(6) . . . . ?
Se1 C14 C19 C18 178.8(3) . . . . ?
C17 C18 C19 C14 -0.8(7) . . . . ?
C22 N2 C20 O3 178.3(6) . . . . ?
C21 N2 C20 O3 -3.9(9) . . . . ?
